data_2224772
loop_
_publ_author_name
'bin Shawkataly, Omar'
'Khan, Imthyaz Ahmed'
'Yeap, Chin Sing'
'Fun, Hoong-Kun'

_publ_section_title
;Bis{[\m-bis(diphenylphosphino)methane-1:2\k^2^<i>P</i>:<i>P</i>']nonacarbonyl-1\k^3^<i>C</i>,2\k^3^<i>C</i>,3\k^3^<i>C</i>-[tris(4-methoxyphenyl)arsine-3\k<i>As</i>]-<i>triangulo</i>-triruthenium(0)}
 dichloromethane solvate
;
_journal_coeditor_code SJ2701
_journal_issue 1
_journal_name_full 'Acta Crystallographica Section E'
_journal_page_first m30
_journal_page_last m31
_journal_paper_doi 10.1107/S1600536809052088
_journal_volume 66
_journal_year 2010
_chemical_formula_iupac '2[Ru3 (C21 H21 As O3) (C25 H22 P2) (C O)9], C H2 Cl2'
_chemical_formula_moiety '2C55 H43 As O12 P2 Ru3, C H2 Cl2'
_chemical_formula_sum 'C111 H88 As2 Cl2 O24 P4 Ru6'
_chemical_formula_weight 2756.85
_chemical_name_systematic
;
Bis{[\m-bis(diphenylphosphino)methane-1:2\k^2^P:
P']nonacarbonyl-1\k^3^C,2\k^3^C,3\k^3^C-
[tris(4-methoxyphenyl)arsine-3\kAs]-triangulo-triruthenium(0)}
dichloromethane solvate
;
_space_group_IT_number 2
_symmetry_cell_setting triclinic
_symmetry_space_group_name_Hall '-P 1'
_symmetry_space_group_name_H-M 'P -1'
_atom_sites_solution_hydrogens geom
_atom_sites_solution_primary direct
_atom_sites_solution_secondary difmap
_audit_creation_method SHELXL-97
_cell_angle_alpha 95.5230(10)
_cell_angle_beta 101.3150(10)
_cell_angle_gamma 103.9290(10)
_cell_formula_units_Z 1
_cell_length_a 10.74280(10)
_cell_length_b 12.67310(10)
_cell_length_c 20.6529(2)
_cell_measurement_reflns_used 9697
_cell_measurement_temperature 100.00(10)
_cell_measurement_theta_max 35.11
_cell_measurement_theta_min 2.82
_cell_volume 2645.47(5)
_computing_cell_refinement 'SAINT (Bruker, 2005)'
_computing_data_collection 'APEX2 (Bruker, 2005)'
_computing_data_reduction 'SAINT (Bruker, 2005)'
_computing_molecular_graphics 'SHELXTL (Sheldrick, 2008)'
_computing_publication_material
;
SHELXTL (Sheldrick, 2008) and PLATON (Spek, 2009)
;
_computing_structure_refinement 'SHELXTL (Sheldrick, 2008)'
_computing_structure_solution 'SHELXTL (Sheldrick, 2008)'
_diffrn_ambient_temperature 100
_diffrn_measured_fraction_theta_full 0.995
_diffrn_measured_fraction_theta_max 0.995
_diffrn_measurement_device_type
;
Bruker SMART APEXII CCD area-detector diffractometer
;
_diffrn_measurement_method '\f and \w scans'
_diffrn_radiation_monochromator graphite
_diffrn_radiation_source 'fine-focus sealed tube'
_diffrn_radiation_type MoK\a
_diffrn_radiation_wavelength 0.71073
_diffrn_reflns_av_R_equivalents 0.0295
_diffrn_reflns_av_sigmaI/netI 0.0226
_diffrn_reflns_limit_h_max 17
_diffrn_reflns_limit_h_min -17
_diffrn_reflns_limit_k_max 20
_diffrn_reflns_limit_k_min -20
_diffrn_reflns_limit_l_max 33
_diffrn_reflns_limit_l_min -33
_diffrn_reflns_number 123575
_diffrn_reflns_theta_full 35.00
_diffrn_reflns_theta_max 35.00
_diffrn_reflns_theta_min 1.82
_diffrn_standards_number 0
_exptl_absorpt_coefficient_mu 1.640
_exptl_absorpt_correction_T_max 0.7969
_exptl_absorpt_correction_T_min 0.6372
_exptl_absorpt_correction_type multi-scan
_exptl_absorpt_process_details '(<i>SADABS</i>; Bruker, 2005)'
_exptl_crystal_colour purple
_exptl_crystal_density_diffrn 1.730
_exptl_crystal_density_method 'not measured'
_exptl_crystal_description block
_exptl_crystal_F_000 1370
_exptl_crystal_size_max 0.30
_exptl_crystal_size_mid 0.23
_exptl_crystal_size_min 0.14
_refine_diff_density_max 1.716
_refine_diff_density_min -1.336
_refine_ls_extinction_method none
_refine_ls_goodness_of_fit_ref 1.021
_refine_ls_hydrogen_treatment constr
_refine_ls_matrix_type full
_refine_ls_number_parameters 679
_refine_ls_number_reflns 23203
_refine_ls_number_restraints 0
_refine_ls_restrained_S_all 1.021
_refine_ls_R_factor_all 0.0295
_refine_ls_R_factor_gt 0.0232
_refine_ls_shift/su_max 0.003
_refine_ls_shift/su_mean <0.001
_refine_ls_structure_factor_coef Fsqd
_refine_ls_weighting_details 'calc w=1/[\s^2^(Fo^2^)+(0.0229P)^2^+1.6547P] where P=(Fo^2^+2Fc^2^)/3'
_refine_ls_weighting_scheme calc
_refine_ls_wR_factor_gt 0.0526
_refine_ls_wR_factor_ref 0.0554
_reflns_number_gt 20247
_reflns_number_total 23203
_reflns_threshold_expression I>2\s(I)
_cod_data_source_file sj2701.cif
_cod_data_source_block I
_cod_depositor_comments
;
The following automatic conversions were performed:
'_symmetry_cell_setting' value 'Triclinic' changed to 'triclinic'
according to '/home/saulius/struct/CIF-dictionaries/cif_core.dic'
dictionary named 'cif_core.dic' version 2.4.1 from 2010-06-29.

Automatic conversion script
Id: cif_fix_enum 1527 2010-12-29 10:47:43Z saulius 

The following automatic conversions were performed:

'_symmetry_cell_setting' value 'Triclinic' changed to 'triclinic'
according to /home/saulius/struct/CIF-dictionaries/cif_core.dic
dictionary named 'cif_core.dic' version 2.4.1 from 2010-06-29.

Automatic conversion script
Id: cif_fix_values 1715 2011-07-08 13:25:40Z adriana 
;
_cod_original_cell_volume 2645.47(4)
_cod_database_code 2224772
_cod_database_fobs_code 2224772

loop_
_symmetry_equiv_pos_as_xyz
'x, y, z'
'-x, -y, -z'

loop_
_atom_site_type_symbol
_atom_site_label
_atom_site_fract_x
_atom_site_fract_y
_atom_site_fract_z
_atom_site_U_iso_or_equiv
_atom_site_adp_type
_atom_site_calc_flag
_atom_site_refinement_flags
_atom_site_occupancy
_atom_site_disorder_assembly
_atom_site_disorder_group
Ru Ru1 0.745666(9) 0.425733(8) 0.272810(5) 0.01139(2) Uani d . 1 . .
Ru Ru2 0.569657(9) 0.487278(8) 0.171185(4) 0.01062(2) Uani d . 1 . .
Ru Ru3 0.803319(9) 0.646604(8) 0.240008(5) 0.01147(2) Uani d . 1 . .
As As1 1.032151(12) 0.748971(10) 0.288763(6) 0.01240(2) Uani d . 1 . .
P P1 0.64526(3) 0.23960(3) 0.236633(15) 0.01201(5) Uani d . 1 . .
P P2 0.41178(3) 0.32412(3) 0.168781(15) 0.01140(5) Uani d . 1 . .
O O1 0.54704(10) 0.46246(9) 0.35615(5) 0.01989(18) Uani d . 1 . .
O O2 0.92704(11) 0.39895(10) 0.39911(5) 0.0257(2) Uani d . 1 . .
O O3 0.95575(10) 0.42132(10) 0.19116(6) 0.0241(2) Uani d . 1 . .
O O4 0.69735(10) 0.36155(9) 0.07987(5) 0.02031(18) Uani d . 1 . .
O O5 0.45036(12) 0.58679(10) 0.05376(6) 0.0284(2) Uani d . 1 . .
O O6 0.46711(10) 0.63687(9) 0.26185(5) 0.0227(2) Uani d . 1 . .
O O7 0.88918(11) 0.59722(9) 0.10904(5) 0.0227(2) Uani d . 1 . .
O O8 0.68903(12) 0.83005(9) 0.19351(6) 0.0267(2) Uani d . 1 . .
O O9 0.73330(11) 0.68897(9) 0.37569(5) 0.0252(2) Uani d . 1 . .
O O10 1.12273(12) 1.16961(9) 0.48187(5) 0.0266(2) Uani d . 1 . .
O O11 1.40724(11) 0.61008(10) 0.50258(5) 0.0236(2) Uani d . 1 . .
O O12 1.34237(11) 0.92350(9) 0.08579(5) 0.0238(2) Uani d . 1 . .
C C1 0.60776(12) 0.14917(10) 0.29888(6) 0.0155(2) Uani d . 1 . .
C C2 0.61938(14) 0.19130(12) 0.36533(7) 0.0200(2) Uani d . 1 . .
H H2A 0.6434 0.2670 0.3788 0.024 Uiso calc R 1 . .
C C3 0.59509(17) 0.12028(14) 0.41183(8) 0.0268(3) Uani d . 1 . .
H H3A 0.6027 0.1488 0.4561 0.032 Uiso calc R 1 . .
C C4 0.55954(17) 0.00719(14) 0.39210(9) 0.0297(3) Uani d . 1 . .
H H4A 0.5440 -0.0399 0.4232 0.036 Uiso calc R 1 . .
C C5 0.54714(17) -0.03567(13) 0.32580(9) 0.0282(3) Uani d . 1 . .
H H5A 0.5230 -0.1114 0.3126 0.034 Uiso calc R 1 . .
C C6 0.57086(15) 0.03478(11) 0.27945(8) 0.0220(3) Uani d . 1 . .
H H6A 0.5622 0.0059 0.2352 0.026 Uiso calc R 1 . .
C C7 0.74231(12) 0.16477(10) 0.19620(6) 0.0144(2) Uani d . 1 . .
C C8 0.86801(13) 0.16990(12) 0.23303(7) 0.0207(2) Uani d . 1 . .
H H8A 0.8992 0.2122 0.2751 0.025 Uiso calc R 1 . .
C C9 0.94680(14) 0.11242(12) 0.20732(8) 0.0245(3) Uani d . 1 . .
H H9A 1.0302 0.1162 0.2323 0.029 Uiso calc R 1 . .
C C10 0.90165(14) 0.04942(12) 0.14450(8) 0.0233(3) Uani d . 1 . .
H H10A 0.9546 0.0110 0.1274 0.028 Uiso calc R 1 . .
C C11 0.77749(15) 0.04389(13) 0.10737(8) 0.0246(3) Uani d . 1 . .
H H11A 0.7473 0.0022 0.0651 0.030 Uiso calc R 1 . .
C C12 0.69770(14) 0.10064(12) 0.13319(7) 0.0207(2) Uani d . 1 . .
H H12A 0.6139 0.0958 0.1082 0.025 Uiso calc R 1 . .
C C13 0.48897(12) 0.20925(10) 0.17294(6) 0.01391(19) Uani d . 1 . .
H H13A 0.5057 0.1893 0.1295 0.017 Uiso calc R 1 . .
H H13B 0.4274 0.1462 0.1824 0.017 Uiso calc R 1 . .
C C14 0.28467(12) 0.27167(10) 0.09186(6) 0.0140(2) Uani d . 1 . .
C C15 0.32348(13) 0.27282(12) 0.03100(6) 0.0189(2) Uani d . 1 . .
H H15A 0.4117 0.3006 0.0307 0.023 Uiso calc R 1 . .
C C16 0.23111(15) 0.23281(13) -0.02891(7) 0.0229(3) Uani d . 1 . .
H H16A 0.2579 0.2328 -0.0691 0.027 Uiso calc R 1 . .
C C17 0.09873(15) 0.19283(12) -0.02904(7) 0.0231(3) Uani d . 1 . .
H H17A 0.0368 0.1672 -0.0692 0.028 Uiso calc R 1 . .
C C18 0.05952(14) 0.19133(13) 0.03066(8) 0.0252(3) Uani d . 1 . .
H H18A -0.0290 0.1641 0.0305 0.030 Uiso calc R 1 . .
C C19 0.15155(13) 0.23028(12) 0.09126(7) 0.0206(2) Uani d . 1 . .
H H19A 0.1242 0.2287 0.1313 0.025 Uiso calc R 1 . .
C C20 0.32108(12) 0.31633(10) 0.23455(6) 0.01380(19) Uani d . 1 . .
C C21 0.25630(12) 0.39752(11) 0.24622(6) 0.0165(2) Uani d . 1 . .
H H21A 0.2544 0.4506 0.2182 0.020 Uiso calc R 1 . .
C C22 0.19488(13) 0.39905(12) 0.29952(7) 0.0202(2) Uani d . 1 . .
H H22A 0.1528 0.4536 0.3072 0.024 Uiso calc R 1 . .
C C23 0.19606(14) 0.31958(14) 0.34120(7) 0.0230(3) Uani d . 1 . .
H H23A 0.1559 0.3213 0.3771 0.028 Uiso calc R 1 . .
C C24 0.25741(14) 0.23753(13) 0.32909(7) 0.0222(3) Uani d . 1 . .
H H24A 0.2571 0.1836 0.3566 0.027 Uiso calc R 1 . .
C C25 0.31950(12) 0.23542(11) 0.27597(6) 0.0170(2) Uani d . 1 . .
H H25A 0.3601 0.1799 0.2681 0.020 Uiso calc R 1 . .
C C26 1.05575(12) 0.88441(10) 0.34835(6) 0.0149(2) Uani d . 1 . .
C C27 0.95099(13) 0.92839(11) 0.35364(7) 0.0183(2) Uani d . 1 . .
H H27A 0.8679 0.8939 0.3269 0.022 Uiso calc R 1 . .
C C28 0.96792(14) 1.02354(11) 0.39841(7) 0.0201(2) Uani d . 1 . .
H H28A 0.8968 1.0520 0.4015 0.024 Uiso calc R 1 . .
C C29 1.09228(15) 1.07508(11) 0.43817(7) 0.0190(2) Uani d . 1 . .
C C30 1.19835(15) 1.03087(11) 0.43365(7) 0.0213(2) Uani d . 1 . .
H H30A 1.2813 1.0647 0.4608 0.026 Uiso calc R 1 . .
C C31 1.18005(13) 0.93698(11) 0.38893(7) 0.0189(2) Uani d . 1 . .
H H31A 1.2511 0.9085 0.3858 0.023 Uiso calc R 1 . .
C C32 1.15368(12) 0.68892(10) 0.34692(6) 0.0140(2) Uani d . 1 . .
C C33 1.10840(13) 0.63630(11) 0.39765(6) 0.0167(2) Uani d . 1 . .
H H33A 1.0190 0.6188 0.3972 0.020 Uiso calc R 1 . .
C C34 1.19494(14) 0.60997(12) 0.44847(7) 0.0191(2) Uani d . 1 . .
H H34A 1.1638 0.5755 0.4821 0.023 Uiso calc R 1 . .
C C35 1.32949(13) 0.63521(11) 0.44929(6) 0.0176(2) Uani d . 1 . .
C C36 1.37556(13) 0.68384(11) 0.39775(6) 0.0173(2) Uani d . 1 . .
H H36A 1.4643 0.6981 0.3971 0.021 Uiso calc R 1 . .
C C37 1.28696(13) 0.71086(11) 0.34721(7) 0.0166(2) Uani d . 1 . .
H H37A 1.3177 0.7442 0.3131 0.020 Uiso calc R 1 . .
C C38 1.13298(12) 0.80171(10) 0.22457(6) 0.0145(2) Uani d . 1 . .
C C39 1.18482(14) 0.73120(10) 0.18772(7) 0.0176(2) Uani d . 1 . .
H H39A 1.1714 0.6582 0.1944 0.021 Uiso calc R 1 . .
C C40 1.25609(14) 0.76895(11) 0.14126(7) 0.0195(2) Uani d . 1 . .
H H40A 1.2924 0.7220 0.1181 0.023 Uiso calc R 1 . .
C C41 1.27291(13) 0.87730(11) 0.12957(6) 0.0172(2) Uani d . 1 . .
C C42 1.21673(13) 0.94699(11) 0.16395(7) 0.0170(2) Uani d . 1 . .
H H42A 1.2245 1.0184 0.1548 0.020 Uiso calc R 1 . .
C C43 1.14927(12) 0.90978(10) 0.21176(6) 0.0158(2) Uani d . 1 . .
H H43A 1.1146 0.9573 0.2355 0.019 Uiso calc R 1 . .
C C44 0.61781(13) 0.45018(10) 0.32303(6) 0.0154(2) Uani d . 1 . .
C C45 0.86226(13) 0.41157(11) 0.35056(7) 0.0173(2) Uani d . 1 . .
C C46 0.87634(13) 0.42870(11) 0.21981(7) 0.0173(2) Uani d . 1 . .
C C47 0.65515(12) 0.41014(10) 0.11587(6) 0.0150(2) Uani d . 1 . .
C C48 0.49368(13) 0.54928(11) 0.09827(7) 0.0171(2) Uani d . 1 . .
C C49 0.50943(12) 0.57944(11) 0.23128(6) 0.0161(2) Uani d . 1 . .
C C50 0.85260(13) 0.61005(10) 0.15679(6) 0.0164(2) Uani d . 1 . .
C C51 0.73810(13) 0.76296(11) 0.21037(6) 0.0172(2) Uani d . 1 . .
C C52 0.75643(13) 0.66540(11) 0.32505(7) 0.0177(2) Uani d . 1 . .
C C53 1.01782(19) 1.21524(13) 0.49108(8) 0.0299(3) Uani d . 1 . .
H H53A 1.0525 1.2839 0.5207 0.045 Uiso calc R 1 . .
H H53B 0.9577 1.1652 0.5100 0.045 Uiso calc R 1 . .
H H53C 0.9724 1.2275 0.4488 0.045 Uiso calc R 1 . .
C C54 1.54628(15) 0.63830(14) 0.50655(8) 0.0258(3) Uani d . 1 . .
H H54A 1.5902 0.6165 0.5461 0.039 Uiso calc R 1 . .
H H54B 1.5782 0.7163 0.5083 0.039 Uiso calc R 1 . .
H H54C 1.5636 0.6010 0.4679 0.039 Uiso calc R 1 . .
C C55 1.40600(18) 0.85522(14) 0.05196(8) 0.0302(3) Uani d . 1 . .
H H55A 1.4553 0.8970 0.0245 0.045 Uiso calc R 1 . .
H H55B 1.3408 0.7934 0.0244 0.045 Uiso calc R 1 . .
H H55C 1.4645 0.8296 0.0843 0.045 Uiso calc R 1 . .
Cl Cl1 0.88282(6) 0.50832(5) -0.04776(3) 0.04631(12) Uani d . 1 . .
C C56 1.0352(3) 0.5652(2) -0.00469(16) 0.0247(5) Uani d P 0.50 . .
H H56A 1.0344 0.6309 0.0223 0.030 Uiso d PR 0.50 . .
H H56B 1.0877 0.5875 -0.0361 0.030 Uiso d PR 0.50 . .

loop_
_atom_site_aniso_label
_atom_site_aniso_U_11
_atom_site_aniso_U_22
_atom_site_aniso_U_33
_atom_site_aniso_U_12
_atom_site_aniso_U_13
_atom_site_aniso_U_23
Ru1 0.01110(4) 0.01066(4) 0.01140(4) 0.00242(3) 0.00058(3) 0.00214(3)
Ru2 0.00987(4) 0.01158(4) 0.01061(4) 0.00317(3) 0.00215(3) 0.00225(3)
Ru3 0.01149(4) 0.01044(4) 0.01217(4) 0.00238(3) 0.00266(3) 0.00171(3)
As1 0.01191(5) 0.01124(5) 0.01406(5) 0.00301(4) 0.00338(4) 0.00119(4)
P1 0.01127(12) 0.01126(12) 0.01308(12) 0.00303(10) 0.00155(10) 0.00214(10)
P2 0.01008(12) 0.01277(12) 0.01112(12) 0.00306(10) 0.00179(9) 0.00197(10)
O1 0.0203(4) 0.0230(5) 0.0168(4) 0.0054(4) 0.0056(3) 0.0029(3)
O2 0.0234(5) 0.0291(5) 0.0211(5) 0.0048(4) -0.0027(4) 0.0092(4)
O3 0.0196(5) 0.0311(5) 0.0276(5) 0.0119(4) 0.0094(4) 0.0126(4)
O4 0.0191(4) 0.0240(5) 0.0181(4) 0.0076(4) 0.0047(4) -0.0011(4)
O5 0.0297(6) 0.0364(6) 0.0242(5) 0.0152(5) 0.0046(4) 0.0154(5)
O6 0.0209(5) 0.0241(5) 0.0250(5) 0.0086(4) 0.0085(4) -0.0008(4)
O7 0.0276(5) 0.0223(5) 0.0198(4) 0.0059(4) 0.0102(4) 0.0029(4)
O8 0.0343(6) 0.0234(5) 0.0278(5) 0.0160(5) 0.0071(5) 0.0086(4)
O9 0.0283(5) 0.0246(5) 0.0196(5) -0.0005(4) 0.0099(4) -0.0018(4)
O10 0.0374(6) 0.0177(5) 0.0217(5) 0.0076(4) 0.0035(4) -0.0054(4)
O11 0.0220(5) 0.0315(5) 0.0177(4) 0.0100(4) 0.0005(4) 0.0071(4)
O12 0.0273(5) 0.0229(5) 0.0234(5) 0.0034(4) 0.0135(4) 0.0064(4)
C1 0.0132(5) 0.0152(5) 0.0178(5) 0.0030(4) 0.0026(4) 0.0054(4)
C2 0.0221(6) 0.0189(6) 0.0187(6) 0.0040(5) 0.0042(5) 0.0058(4)
C3 0.0313(8) 0.0284(7) 0.0205(6) 0.0045(6) 0.0063(6) 0.0104(5)
C4 0.0332(8) 0.0267(7) 0.0303(8) 0.0035(6) 0.0096(6) 0.0162(6)
C5 0.0326(8) 0.0175(6) 0.0340(8) 0.0021(6) 0.0090(6) 0.0101(6)
C6 0.0247(6) 0.0156(5) 0.0249(6) 0.0024(5) 0.0065(5) 0.0052(5)
C7 0.0132(5) 0.0124(5) 0.0182(5) 0.0040(4) 0.0038(4) 0.0028(4)
C8 0.0153(5) 0.0195(6) 0.0256(6) 0.0071(5) -0.0004(5) -0.0015(5)
C9 0.0147(5) 0.0211(6) 0.0369(8) 0.0082(5) 0.0019(5) -0.0007(5)
C10 0.0202(6) 0.0187(6) 0.0335(7) 0.0085(5) 0.0094(5) 0.0016(5)
C11 0.0250(7) 0.0256(7) 0.0243(6) 0.0124(6) 0.0044(5) -0.0024(5)
C12 0.0195(6) 0.0232(6) 0.0199(6) 0.0105(5) 0.0017(5) -0.0011(5)
C13 0.0128(5) 0.0126(5) 0.0150(5) 0.0034(4) 0.0008(4) 0.0002(4)
C14 0.0133(5) 0.0142(5) 0.0133(5) 0.0029(4) 0.0010(4) 0.0018(4)
C15 0.0168(5) 0.0245(6) 0.0146(5) 0.0058(5) 0.0021(4) 0.0012(4)
C16 0.0248(6) 0.0285(7) 0.0138(5) 0.0082(5) 0.0009(5) 0.0001(5)
C17 0.0224(6) 0.0228(6) 0.0179(6) 0.0039(5) -0.0054(5) -0.0012(5)
C18 0.0157(6) 0.0306(7) 0.0225(6) -0.0011(5) -0.0026(5) 0.0030(5)
C19 0.0137(5) 0.0266(6) 0.0180(6) 0.0006(5) 0.0012(4) 0.0040(5)
C20 0.0110(4) 0.0169(5) 0.0126(5) 0.0025(4) 0.0019(4) 0.0025(4)
C21 0.0145(5) 0.0190(5) 0.0170(5) 0.0051(4) 0.0047(4) 0.0030(4)
C22 0.0146(5) 0.0260(6) 0.0194(6) 0.0050(5) 0.0051(4) -0.0011(5)
C23 0.0162(6) 0.0363(8) 0.0158(5) 0.0043(5) 0.0057(4) 0.0035(5)
C24 0.0182(6) 0.0309(7) 0.0177(6) 0.0036(5) 0.0053(5) 0.0103(5)
C25 0.0136(5) 0.0202(6) 0.0174(5) 0.0037(4) 0.0035(4) 0.0061(4)
C26 0.0159(5) 0.0130(5) 0.0155(5) 0.0035(4) 0.0037(4) 0.0011(4)
C27 0.0168(5) 0.0173(5) 0.0201(6) 0.0046(4) 0.0041(4) -0.0008(4)
C28 0.0226(6) 0.0169(5) 0.0224(6) 0.0065(5) 0.0082(5) 0.0004(5)
C29 0.0279(6) 0.0135(5) 0.0154(5) 0.0049(5) 0.0061(5) 0.0011(4)
C30 0.0226(6) 0.0159(5) 0.0213(6) 0.0035(5) -0.0004(5) -0.0009(5)
C31 0.0178(5) 0.0146(5) 0.0223(6) 0.0044(4) 0.0015(5) 0.0002(4)
C32 0.0139(5) 0.0133(5) 0.0153(5) 0.0041(4) 0.0037(4) 0.0020(4)
C33 0.0163(5) 0.0177(5) 0.0163(5) 0.0036(4) 0.0050(4) 0.0023(4)
C34 0.0199(6) 0.0227(6) 0.0159(5) 0.0050(5) 0.0063(4) 0.0050(4)
C35 0.0188(5) 0.0189(6) 0.0144(5) 0.0061(4) 0.0017(4) 0.0013(4)
C36 0.0155(5) 0.0195(6) 0.0176(5) 0.0061(4) 0.0034(4) 0.0033(4)
C37 0.0157(5) 0.0176(5) 0.0185(5) 0.0058(4) 0.0059(4) 0.0044(4)
C38 0.0141(5) 0.0135(5) 0.0155(5) 0.0028(4) 0.0039(4) 0.0024(4)
C39 0.0220(6) 0.0132(5) 0.0190(5) 0.0040(4) 0.0081(5) 0.0031(4)
C40 0.0225(6) 0.0172(5) 0.0203(6) 0.0049(5) 0.0090(5) 0.0020(4)
C41 0.0159(5) 0.0181(5) 0.0160(5) 0.0011(4) 0.0040(4) 0.0024(4)
C42 0.0166(5) 0.0150(5) 0.0186(5) 0.0023(4) 0.0035(4) 0.0043(4)
C43 0.0148(5) 0.0139(5) 0.0190(5) 0.0042(4) 0.0043(4) 0.0024(4)
C44 0.0160(5) 0.0139(5) 0.0144(5) 0.0028(4) 0.0002(4) 0.0023(4)
C45 0.0164(5) 0.0156(5) 0.0187(5) 0.0027(4) 0.0021(4) 0.0042(4)
C46 0.0149(5) 0.0178(5) 0.0187(5) 0.0042(4) 0.0010(4) 0.0063(4)
C47 0.0119(5) 0.0164(5) 0.0156(5) 0.0026(4) 0.0017(4) 0.0030(4)
C48 0.0157(5) 0.0187(5) 0.0179(5) 0.0055(4) 0.0043(4) 0.0044(4)
C49 0.0148(5) 0.0175(5) 0.0160(5) 0.0041(4) 0.0034(4) 0.0036(4)
C50 0.0175(5) 0.0132(5) 0.0182(5) 0.0037(4) 0.0036(4) 0.0023(4)
C51 0.0181(5) 0.0171(5) 0.0166(5) 0.0042(4) 0.0052(4) 0.0019(4)
C52 0.0162(5) 0.0166(5) 0.0178(5) 0.0004(4) 0.0035(4) 0.0017(4)
C53 0.0457(10) 0.0229(7) 0.0245(7) 0.0160(7) 0.0098(7) -0.0016(5)
C54 0.0207(6) 0.0306(7) 0.0235(7) 0.0081(6) -0.0024(5) 0.0035(6)
C55 0.0376(9) 0.0287(7) 0.0267(7) 0.0046(6) 0.0191(7) 0.0027(6)
Cl1 0.0587(3) 0.0458(3) 0.0360(2) 0.0284(2) 0.0026(2) -0.00689(19)
C56 0.0269(14) 0.0214(12) 0.0279(14) 0.0061(11) 0.0127(11) 0.0010(10)

loop_
_atom_type_symbol
_atom_type_description
_atom_type_scat_dispersion_real
_atom_type_scat_dispersion_imag
_atom_type_scat_source
C C 0.0033 0.0016 'International Tables Vol C Tables 4.2.6.8 and 6.1.1.4'
H H 0.0000 0.0000 'International Tables Vol C Tables 4.2.6.8 and 6.1.1.4'
O O 0.0106 0.0060 'International Tables Vol C Tables 4.2.6.8 and 6.1.1.4'
P P 0.1023 0.0942 'International Tables Vol C Tables 4.2.6.8 and 6.1.1.4'
Cl Cl 0.1484 0.1585 'International Tables Vol C Tables 4.2.6.8 and 6.1.1.4'
As As 0.0499 2.0058 'International Tables Vol C Tables 4.2.6.8 and 6.1.1.4'
Ru Ru -1.2594 0.8363 'International Tables Vol C Tables 4.2.6.8 and 6.1.1.4'

loop_
_geom_angle_atom_site_label_1
_geom_angle_atom_site_label_2
_geom_angle_atom_site_label_3
_geom_angle_site_symmetry_1
_geom_angle_site_symmetry_3
_geom_angle
_geom_angle_publ_flag
C45 Ru1 C46 . . 92.43(6) ?
C45 Ru1 C44 . . 91.81(5) ?
C46 Ru1 C44 . . 169.56(5) ?
C45 Ru1 P1 . . 97.70(4) ?
C46 Ru1 P1 . . 93.18(4) ?
C44 Ru1 P1 . . 95.70(4) ?
C45 Ru1 Ru2 . . 168.35(4) ?
C46 Ru1 Ru2 . . 93.26(4) ?
C44 Ru1 Ru2 . . 80.96(4) ?
P1 Ru1 Ru2 . . 92.128(8) ?
C45 Ru1 Ru3 . . 112.70(4) ?
C46 Ru1 Ru3 . . 75.74(4) ?
C44 Ru1 Ru3 . . 93.83(4) ?
P1 Ru1 Ru3 . . 147.777(9) ?
Ru2 Ru1 Ru3 . . 59.149(3) ?
C48 Ru2 C49 . . 89.82(5) ?
C48 Ru2 C47 . . 92.03(5) ?
C49 Ru2 C47 . . 171.56(5) ?
C48 Ru2 P2 . . 103.83(4) ?
C49 Ru2 P2 . . 97.23(4) ?
C47 Ru2 P2 . . 90.32(4) ?
C48 Ru2 Ru3 . . 106.51(4) ?
C49 Ru2 Ru3 . . 76.49(4) ?
C47 Ru2 Ru3 . . 95.10(4) ?
P2 Ru2 Ru3 . . 148.940(9) ?
C48 Ru2 Ru1 . . 164.95(4) ?
C49 Ru2 Ru1 . . 95.44(4) ?
C47 Ru2 Ru1 . . 80.81(4) ?
P2 Ru2 Ru1 . . 89.521(8) ?
Ru3 Ru2 Ru1 . . 61.397(3) ?
C51 Ru3 C52 . . 93.26(6) ?
C51 Ru3 C50 . . 93.52(5) ?
C52 Ru3 C50 . . 172.95(5) ?
C51 Ru3 As1 . . 98.90(4) ?
C52 Ru3 As1 . . 91.63(4) ?
C50 Ru3 As1 . . 89.25(4) ?
C51 Ru3 Ru2 . . 92.28(4) ?
C52 Ru3 Ru2 . . 97.53(4) ?
C50 Ru3 Ru2 . . 80.25(4) ?
As1 Ru3 Ru2 . . 165.117(5) ?
C51 Ru3 Ru1 . . 147.69(4) ?
C52 Ru3 Ru1 . . 76.85(4) ?
C50 Ru3 Ru1 . . 96.33(4) ?
As1 Ru3 Ru1 . . 111.900(5) ?
Ru2 Ru3 Ru1 . . 59.454(3) ?
C38 As1 C32 . . 102.09(5) ?
C38 As1 C26 . . 101.52(5) ?
C32 As1 C26 . . 97.20(5) ?
C38 As1 Ru3 . . 114.76(4) ?
C32 As1 Ru3 . . 122.65(4) ?
C26 As1 Ru3 . . 115.26(4) ?
C7 P1 C1 . . 98.79(6) ?
C7 P1 C13 . . 102.47(6) ?
C1 P1 C13 . . 104.49(6) ?
C7 P1 Ru1 . . 115.03(4) ?
C1 P1 Ru1 . . 118.96(4) ?
C13 P1 Ru1 . . 114.70(4) ?
C20 P2 C14 . . 104.26(6) ?
C20 P2 C13 . . 105.29(6) ?
C14 P2 C13 . . 99.97(6) ?
C20 P2 Ru2 . . 117.87(4) ?
C14 P2 Ru2 . . 117.41(4) ?
C13 P2 Ru2 . . 109.99(4) ?
C29 O10 C53 . . 117.49(13) ?
C35 O11 C54 . . 117.37(11) ?
C41 O12 C55 . . 116.68(12) ?
C2 C1 C6 . . 119.10(12) ?
C2 C1 P1 . . 121.73(10) ?
C6 C1 P1 . . 119.13(10) ?
C1 C2 C3 . . 120.26(13) ?
C1 C2 H2A . . 119.9 ?
C3 C2 H2A . . 119.9 ?
C4 C3 C2 . . 120.12(15) ?
C4 C3 H3A . . 119.9 ?
C2 C3 H3A . . 119.9 ?
C3 C4 C5 . . 120.04(14) ?
C3 C4 H4A . . 120.0 ?
C5 C4 H4A . . 120.0 ?
C6 C5 C4 . . 119.93(14) ?
C6 C5 H5A . . 120.0 ?
C4 C5 H5A . . 120.0 ?
C5 C6 C1 . . 120.54(14) ?
C5 C6 H6A . . 119.7 ?
C1 C6 H6A . . 119.7 ?
C12 C7 C8 . . 118.63(12) ?
C12 C7 P1 . . 124.75(10) ?
C8 C7 P1 . . 116.57(10) ?
C9 C8 C7 . . 120.57(13) ?
C9 C8 H8A . . 119.7 ?
C7 C8 H8A . . 119.7 ?
C10 C9 C8 . . 120.28(13) ?
C10 C9 H9A . . 119.9 ?
C8 C9 H9A . . 119.9 ?
C11 C10 C9 . . 119.77(13) ?
C11 C10 H10A . . 120.1 ?
C9 C10 H10A . . 120.1 ?
C10 C11 C12 . . 120.14(14) ?
C10 C11 H11A . . 119.9 ?
C12 C11 H11A . . 119.9 ?
C11 C12 C7 . . 120.60(13) ?
C11 C12 H12A . . 119.7 ?
C7 C12 H12A . . 119.7 ?
P2 C13 P1 . . 114.19(6) ?
P2 C13 H13A . . 108.7 ?
P1 C13 H13A . . 108.7 ?
P2 C13 H13B . . 108.7 ?
P1 C13 H13B . . 108.7 ?
H13A C13 H13B . . 107.6 ?
C19 C14 C15 . . 118.92(12) ?
C19 C14 P2 . . 122.99(10) ?
C15 C14 P2 . . 118.08(9) ?
C16 C15 C14 . . 120.45(13) ?
C16 C15 H15A . . 119.8 ?
C14 C15 H15A . . 119.8 ?
C15 C16 C17 . . 120.21(13) ?
C15 C16 H16A . . 119.9 ?
C17 C16 H16A . . 119.9 ?
C18 C17 C16 . . 119.76(13) ?
C18 C17 H17A . . 120.1 ?
C16 C17 H17A . . 120.1 ?
C17 C18 C19 . . 120.60(14) ?
C17 C18 H18A . . 119.7 ?
C19 C18 H18A . . 119.7 ?
C18 C19 C14 . . 120.04(13) ?
C18 C19 H19A . . 120.0 ?
C14 C19 H19A . . 120.0 ?
C25 C20 C21 . . 118.98(11) ?
C25 C20 P2 . . 122.11(10) ?
C21 C20 P2 . . 118.83(9) ?
C22 C21 C20 . . 120.29(12) ?
C22 C21 H21A . . 119.9 ?
C20 C21 H21A . . 119.9 ?
C23 C22 C21 . . 120.30(13) ?
C23 C22 H22A . . 119.8 ?
C21 C22 H22A . . 119.8 ?
C24 C23 C22 . . 119.75(13) ?
C24 C23 H23A . . 120.1 ?
C22 C23 H23A . . 120.1 ?
C23 C24 C25 . . 120.39(13) ?
C23 C24 H24A . . 119.8 ?
C25 C24 H24A . . 119.8 ?
C24 C25 C20 . . 120.25(13) ?
C24 C25 H25A . . 119.9 ?
C20 C25 H25A . . 119.9 ?
C27 C26 C31 . . 118.76(12) ?
C27 C26 As1 . . 121.69(10) ?
C31 C26 As1 . . 119.50(9) ?
C26 C27 C28 . . 121.30(13) ?
C26 C27 H27A . . 119.3 ?
C28 C27 H27A . . 119.3 ?
C29 C28 C27 . . 119.21(13) ?
C29 C28 H28A . . 120.4 ?
C27 C28 H28A . . 120.4 ?
O10 C29 C28 . . 125.03(13) ?
O10 C29 C30 . . 115.01(13) ?
C28 C29 C30 . . 119.95(12) ?
C31 C30 C29 . . 120.11(13) ?
C31 C30 H30A . . 119.9 ?
C29 C30 H30A . . 119.9 ?
C30 C31 C26 . . 120.66(13) ?
C30 C31 H31A . . 119.7 ?
C26 C31 H31A . . 119.7 ?
C37 C32 C33 . . 118.73(12) ?
C37 C32 As1 . . 123.00(9) ?
C33 C32 As1 . . 117.45(9) ?
C34 C33 C32 . . 120.79(12) ?
C34 C33 H33A . . 119.6 ?
C32 C33 H33A . . 119.6 ?
C33 C34 C35 . . 119.99(12) ?
C33 C34 H34A . . 120.0 ?
C35 C34 H34A . . 120.0 ?
O11 C35 C36 . . 124.43(12) ?
O11 C35 C34 . . 115.63(12) ?
C36 C35 C34 . . 119.94(12) ?
C35 C36 C37 . . 119.25(12) ?
C35 C36 H36A . . 120.4 ?
C37 C36 H36A . . 120.4 ?
C32 C37 C36 . . 121.23(12) ?
C32 C37 H37A . . 119.4 ?
C36 C37 H37A . . 119.4 ?
C43 C38 C39 . . 118.67(11) ?
C43 C38 As1 . . 120.24(9) ?
C39 C38 As1 . . 121.00(9) ?
C40 C39 C38 . . 120.91(12) ?
C40 C39 H39A . . 119.5 ?
C38 C39 H39A . . 119.5 ?
C39 C40 C41 . . 119.75(12) ?
C39 C40 H40A . . 120.1 ?
C41 C40 H40A . . 120.1 ?
O12 C41 C40 . . 124.72(12) ?
O12 C41 C42 . . 115.49(12) ?
C40 C41 C42 . . 119.78(12) ?
C43 C42 C41 . . 120.12(12) ?
C43 C42 H42A . . 119.9 ?
C41 C42 H42A . . 119.9 ?
C42 C43 C38 . . 120.67(12) ?
C42 C43 H43A . . 119.7 ?
C38 C43 H43A . . 119.7 ?
O1 C44 Ru1 . . 175.51(11) ?
O2 C45 Ru1 . . 175.86(12) ?
O3 C46 Ru1 . . 173.10(12) ?
O4 C47 Ru2 . . 175.10(11) ?
O5 C48 Ru2 . . 178.46(12) ?
O6 C49 Ru2 . . 173.63(12) ?
O7 C50 Ru3 . . 174.12(12) ?
O8 C51 Ru3 . . 174.56(12) ?
O9 C52 Ru3 . . 172.38(12) ?
O10 C53 H53A . . 109.5 ?
O10 C53 H53B . . 109.5 ?
H53A C53 H53B . . 109.5 ?
O10 C53 H53C . . 109.5 ?
H53A C53 H53C . . 109.5 ?
H53B C53 H53C . . 109.5 ?
O11 C54 H54A . . 109.5 ?
O11 C54 H54B . . 109.5 ?
H54A C54 H54B . . 109.5 ?
O11 C54 H54C . . 109.5 ?
H54A C54 H54C . . 109.5 ?
H54B C54 H54C . . 109.5 ?
O12 C55 H55A . . 109.5 ?
O12 C55 H55B . . 109.5 ?
H55A C55 H55B . . 109.5 ?
O12 C55 H55C . . 109.5 ?
H55A C55 H55C . . 109.5 ?
H55B C55 H55C . . 109.5 ?
C56 Cl1 C56 . 2_765 59.66(18) ?
Cl1 C56 C56 . 2_765 62.8(2) ?
Cl1 C56 Cl1 . 2_765 120.34(18) ?
C56 C56 Cl1 2_765 2_765 57.53(19) ?
Cl1 C56 H56A . . 107.2 ?
C56 C56 H56A 2_765 . 126.2 ?
Cl1 C56 H56A 2_765 . 107.0 ?
Cl1 C56 H56B . . 107.3 ?
C56 C56 H56B 2_765 . 126.8 ?
Cl1 C56 H56B 2_765 . 107.4 ?
H56A C56 H56B . . 107.0 ?

loop_
_geom_bond_atom_site_label_1
_geom_bond_atom_site_label_2
_geom_bond_site_symmetry_2
_geom_bond_distance
_geom_bond_publ_flag
Ru1 C45 . 1.8852(13) ?
Ru1 C46 . 1.9379(14) ?
Ru1 C44 . 1.9391(13) ?
Ru1 P1 . 2.3250(3) ?
Ru1 Ru2 . 2.83841(13) ?
Ru1 Ru3 . 2.89355(13) ?
Ru2 C48 . 1.8988(13) ?
Ru2 C49 . 1.9295(13) ?
Ru2 C47 . 1.9322(13) ?
Ru2 P2 . 2.3266(3) ?
Ru2 Ru3 . 2.82943(14) ?
Ru3 C51 . 1.8822(13) ?
Ru3 C52 . 1.9286(13) ?
Ru3 C50 . 1.9417(13) ?
Ru3 As1 . 2.44581(16) ?
As1 C38 . 1.9399(12) ?
As1 C32 . 1.9405(12) ?
As1 C26 . 1.9458(12) ?
P1 C7 . 1.8300(12) ?
P1 C1 . 1.8421(13) ?
P1 C13 . 1.8499(12) ?
P2 C20 . 1.8175(12) ?
P2 C14 . 1.8272(12) ?
P2 C13 . 1.8416(12) ?
O1 C44 . 1.1449(16) ?
O2 C45 . 1.1515(16) ?
O3 C46 . 1.1457(17) ?
O4 C47 . 1.1473(15) ?
O5 C48 . 1.1446(16) ?
O6 C49 . 1.1483(16) ?
O7 C50 . 1.1427(16) ?
O8 C51 . 1.1502(17) ?
O9 C52 . 1.1500(16) ?
O10 C29 . 1.3580(16) ?
O10 C53 . 1.420(2) ?
O11 C35 . 1.3584(16) ?
O11 C54 . 1.4335(19) ?
O12 C41 . 1.3689(16) ?
O12 C55 . 1.4353(19) ?
C1 C2 . 1.3940(19) ?
C1 C6 . 1.4031(19) ?
C2 C3 . 1.397(2) ?
C2 H2A . 0.9300 ?
C3 C4 . 1.389(2) ?
C3 H3A . 0.9300 ?
C4 C5 . 1.392(2) ?
C4 H4A . 0.9300 ?
C5 C6 . 1.389(2) ?
C5 H5A . 0.9300 ?
C6 H6A . 0.9300 ?
C7 C12 . 1.3956(18) ?
C7 C8 . 1.3969(18) ?
C8 C9 . 1.3884(19) ?
C8 H8A . 0.9300 ?
C9 C10 . 1.387(2) ?
C9 H9A . 0.9300 ?
C10 C11 . 1.384(2) ?
C10 H10A . 0.9300 ?
C11 C12 . 1.3925(19) ?
C11 H11A . 0.9300 ?
C12 H12A . 0.9300 ?
C13 H13A . 0.9700 ?
C13 H13B . 0.9700 ?
C14 C19 . 1.3969(18) ?
C14 C15 . 1.4000(18) ?
C15 C16 . 1.3886(19) ?
C15 H15A . 0.9300 ?
C16 C17 . 1.389(2) ?
C16 H16A . 0.9300 ?
C17 C18 . 1.379(2) ?
C17 H17A . 0.9300 ?
C18 C19 . 1.3958(19) ?
C18 H18A . 0.9300 ?
C19 H19A . 0.9300 ?
C20 C25 . 1.3963(17) ?
C20 C21 . 1.4014(18) ?
C21 C22 . 1.3909(18) ?
C21 H21A . 0.9300 ?
C22 C23 . 1.387(2) ?
C22 H22A . 0.9300 ?
C23 C24 . 1.387(2) ?
C23 H23A . 0.9300 ?
C24 C25 . 1.3926(19) ?
C24 H24A . 0.9300 ?
C25 H25A . 0.9300 ?
C26 C27 . 1.3884(18) ?
C26 C31 . 1.3980(18) ?
C27 C28 . 1.3984(18) ?
C27 H27A . 0.9300 ?
C28 C29 . 1.390(2) ?
C28 H28A . 0.9300 ?
C29 C30 . 1.400(2) ?
C30 C31 . 1.3827(19) ?
C30 H30A . 0.9300 ?
C31 H31A . 0.9300 ?
C32 C37 . 1.3900(17) ?
C32 C33 . 1.3991(17) ?
C33 C34 . 1.3824(19) ?
C33 H33A . 0.9300 ?
C34 C35 . 1.3995(19) ?
C34 H34A . 0.9300 ?
C35 C36 . 1.3943(18) ?
C36 C37 . 1.3958(18) ?
C36 H36A . 0.9300 ?
C37 H37A . 0.9300 ?
C38 C43 . 1.3960(17) ?
C38 C39 . 1.4010(17) ?
C39 C40 . 1.3914(18) ?
C39 H39A . 0.9300 ?
C40 C41 . 1.3922(19) ?
C40 H40A . 0.9300 ?
C41 C42 . 1.3973(19) ?
C42 C43 . 1.3886(18) ?
C42 H42A . 0.9300 ?
C43 H43A . 0.9300 ?
C53 H53A . 0.9600 ?
C53 H53B . 0.9600 ?
C53 H53C . 0.9600 ?
C54 H54A . 0.9600 ?
C54 H54B . 0.9600 ?
C54 H54C . 0.9600 ?
C55 H55A . 0.9600 ?
C55 H55B . 0.9600 ?
C55 H55C . 0.9600 ?
Cl1 C56 . 1.651(3) ?
Cl1 C56 2_765 1.741(3) ?
C56 C56 2_765 1.689(6) ?
C56 Cl1 2_765 1.741(3) ?
C56 H56A . 0.9600 ?
C56 H56B . 0.9602 ?

loop_
_geom_hbond_atom_site_label_D
_geom_hbond_atom_site_label_H
_geom_hbond_atom_site_label_A
_geom_hbond_site_symmetry_A
_geom_hbond_distance_DH
_geom_hbond_distance_HA
_geom_hbond_distance_DA
_geom_hbond_angle_DHA
_geom_hbond_publ_flag
C53 H53C O2 1_565 0.9600 2.6000 3.346(2) 135.00 yes
C56 H56A O7 . 0.9600 2.6000 3.116(3) 114.00 yes
C22 H22A Cg1 1_455 0.9300 2.9100 3.5901(16) 131.00 y
C53 H53B Cg2 2_776 0.9600 2.8500 3.6951(17) 147.00 y

loop_
_geom_torsion_atom_site_label_1
_geom_torsion_atom_site_label_2
_geom_torsion_atom_site_label_3
_geom_torsion_atom_site_label_4
_geom_torsion_site_symmetry_1
_geom_torsion_site_symmetry_2
_geom_torsion_site_symmetry_3
_geom_torsion_site_symmetry_4
_geom_torsion
_geom_torsion_publ_flag
C45 Ru1 Ru2 C48 . . . . 86.4(3) ?
C46 Ru1 Ru2 C48 . . . . -32.64(16) ?
C44 Ru1 Ru2 C48 . . . . 138.62(16) ?
P1 Ru1 Ru2 C48 . . . . -125.95(16) ?
Ru3 Ru1 Ru2 C48 . . . . 38.61(16) ?
C45 Ru1 Ru2 C49 . . . . -23.6(2) ?
C46 Ru1 Ru2 C49 . . . . -142.63(6) ?
C44 Ru1 Ru2 C49 . . . . 28.62(5) ?
P1 Ru1 Ru2 C49 . . . . 124.06(4) ?
Ru3 Ru1 Ru2 C49 . . . . -71.38(4) ?
C45 Ru1 Ru2 C47 . . . . 148.8(2) ?
C46 Ru1 Ru2 C47 . . . . 29.75(5) ?
C44 Ru1 Ru2 C47 . . . . -159.00(5) ?
P1 Ru1 Ru2 C47 . . . . -63.56(4) ?
Ru3 Ru1 Ru2 C47 . . . . 101.00(4) ?
C45 Ru1 Ru2 P2 . . . . -120.8(2) ?
C46 Ru1 Ru2 P2 . . . . 120.14(4) ?
C44 Ru1 Ru2 P2 . . . . -68.60(4) ?
P1 Ru1 Ru2 P2 . . . . 26.836(11) ?
Ru3 Ru1 Ru2 P2 . . . . -168.606(8) ?
C45 Ru1 Ru2 Ru3 . . . . 47.8(2) ?
C46 Ru1 Ru2 Ru3 . . . . -71.25(4) ?
C44 Ru1 Ru2 Ru3 . . . . 100.01(4) ?
P1 Ru1 Ru2 Ru3 . . . . -164.558(9) ?
C48 Ru2 Ru3 C51 . . . . 26.29(6) ?
C49 Ru2 Ru3 C51 . . . . -59.44(5) ?
C47 Ru2 Ru3 C51 . . . . 119.93(5) ?
P2 Ru2 Ru3 C51 . . . . -140.93(4) ?
Ru1 Ru2 Ru3 C51 . . . . -163.44(4) ?
C48 Ru2 Ru3 C52 . . . . 119.88(6) ?
C49 Ru2 Ru3 C52 . . . . 34.16(6) ?
C47 Ru2 Ru3 C52 . . . . -146.48(6) ?
P2 Ru2 Ru3 C52 . . . . -47.34(4) ?
Ru1 Ru2 Ru3 C52 . . . . -69.85(4) ?
C48 Ru2 Ru3 C50 . . . . -66.89(6) ?
C49 Ru2 Ru3 C50 . . . . -152.61(5) ?
C47 Ru2 Ru3 C50 . . . . 26.75(5) ?
P2 Ru2 Ru3 C50 . . . . 125.89(4) ?
Ru1 Ru2 Ru3 C50 . . . . 103.38(4) ?
C48 Ru2 Ru3 As1 . . . . -112.57(5) ?
C49 Ru2 Ru3 As1 . . . . 161.71(4) ?
C47 Ru2 Ru3 As1 . . . . -18.93(4) ?
P2 Ru2 Ru3 As1 . . . . 80.21(3) ?
Ru1 Ru2 Ru3 As1 . . . . 57.70(2) ?
C48 Ru2 Ru3 Ru1 . . . . -170.27(4) ?
C49 Ru2 Ru3 Ru1 . . . . 104.01(4) ?
C47 Ru2 Ru3 Ru1 . . . . -76.63(4) ?
P2 Ru2 Ru3 Ru1 . . . . 22.512(16) ?
C45 Ru1 Ru3 C51 . . . . -138.48(9) ?
C46 Ru1 Ru3 C51 . . . . 134.90(8) ?
C44 Ru1 Ru3 C51 . . . . -44.91(8) ?
P1 Ru1 Ru3 C51 . . . . 62.12(8) ?
Ru2 Ru1 Ru3 C51 . . . . 32.18(7) ?
C45 Ru1 Ru3 C52 . . . . -63.56(6) ?
C46 Ru1 Ru3 C52 . . . . -150.17(6) ?
C44 Ru1 Ru3 C52 . . . . 30.01(5) ?
P1 Ru1 Ru3 C52 . . . . 137.04(4) ?
Ru2 Ru1 Ru3 C52 . . . . 107.11(4) ?
C45 Ru1 Ru3 C50 . . . . 114.61(6) ?
C46 Ru1 Ru3 C50 . . . . 27.99(6) ?
C44 Ru1 Ru3 C50 . . . . -151.82(5) ?
P1 Ru1 Ru3 C50 . . . . -44.79(4) ?
Ru2 Ru1 Ru3 C50 . . . . -74.73(4) ?
C45 Ru1 Ru3 As1 . . . . 22.87(5) ?
C46 Ru1 Ru3 As1 . . . . -63.75(4) ?
C44 Ru1 Ru3 As1 . . . . 116.44(4) ?
P1 Ru1 Ru3 As1 . . . . -136.533(16) ?
Ru2 Ru1 Ru3 As1 . . . . -166.468(6) ?
C45 Ru1 Ru3 Ru2 . . . . -170.66(4) ?
C46 Ru1 Ru3 Ru2 . . . . 102.72(4) ?
C44 Ru1 Ru3 Ru2 . . . . -77.09(4) ?
P1 Ru1 Ru3 Ru2 . . . . 29.935(16) ?
C51 Ru3 As1 C38 . . . . -68.91(6) ?
C52 Ru3 As1 C38 . . . . -162.47(6) ?
C50 Ru3 As1 C38 . . . . 24.53(5) ?
Ru2 Ru3 As1 C38 . . . . 69.37(5) ?
Ru1 Ru3 As1 C38 . . . . 121.05(4) ?
C51 Ru3 As1 C32 . . . . 166.36(6) ?
C52 Ru3 As1 C32 . . . . 72.81(6) ?
C50 Ru3 As1 C32 . . . . -100.20(6) ?
Ru2 Ru3 As1 C32 . . . . -55.36(5) ?
Ru1 Ru3 As1 C32 . . . . -3.67(4) ?
C51 Ru3 As1 C26 . . . . 48.52(6) ?
C52 Ru3 As1 C26 . . . . -45.03(6) ?
C50 Ru3 As1 C26 . . . . 141.96(6) ?
Ru2 Ru3 As1 C26 . . . . -173.19(4) ?
Ru1 Ru3 As1 C26 . . . . -121.51(4) ?
C45 Ru1 P1 C7 . . . . -77.49(6) ?
C46 Ru1 P1 C7 . . . . 15.39(6) ?
C44 Ru1 P1 C7 . . . . -170.10(6) ?
Ru2 Ru1 P1 C7 . . . . 108.77(5) ?
Ru3 Ru1 P1 C7 . . . . 83.39(5) ?
C45 Ru1 P1 C1 . . . . 39.32(6) ?
C46 Ru1 P1 C1 . . . . 132.20(6) ?
C44 Ru1 P1 C1 . . . . -53.29(6) ?
Ru2 Ru1 P1 C1 . . . . -134.41(5) ?
Ru3 Ru1 P1 C1 . . . . -159.80(5) ?
C45 Ru1 P1 C13 . . . . 164.01(6) ?
C46 Ru1 P1 C13 . . . . -103.11(6) ?
C44 Ru1 P1 C13 . . . . 71.40(6) ?
Ru2 Ru1 P1 C13 . . . . -9.72(4) ?
Ru3 Ru1 P1 C13 . . . . -35.11(5) ?
C48 Ru2 P2 C20 . . . . -109.00(6) ?
C49 Ru2 P2 C20 . . . . -17.40(6) ?
C47 Ru2 P2 C20 . . . . 158.83(6) ?
Ru3 Ru2 P2 C20 . . . . 58.38(5) ?
Ru1 Ru2 P2 C20 . . . . 78.02(5) ?
C48 Ru2 P2 C14 . . . . 17.01(6) ?
C49 Ru2 P2 C14 . . . . 108.61(6) ?
C47 Ru2 P2 C14 . . . . -75.16(6) ?
Ru3 Ru2 P2 C14 . . . . -175.61(4) ?
Ru1 Ru2 P2 C14 . . . . -155.96(5) ?
C48 Ru2 P2 C13 . . . . 130.35(6) ?
C49 Ru2 P2 C13 . . . . -138.05(6) ?
C47 Ru2 P2 C13 . . . . 38.18(6) ?
Ru3 Ru2 P2 C13 . . . . -62.27(5) ?
Ru1 Ru2 P2 C13 . . . . -42.63(4) ?
C7 P1 C1 C2 . . . . 134.94(11) ?
C13 P1 C1 C2 . . . . -119.66(11) ?
Ru1 P1 C1 C2 . . . . 9.85(13) ?
C7 P1 C1 C6 . . . . -42.85(12) ?
C13 P1 C1 C6 . . . . 62.56(12) ?
Ru1 P1 C1 C6 . . . . -167.94(9) ?
C6 C1 C2 C3 . . . . 0.3(2) ?
P1 C1 C2 C3 . . . . -177.51(12) ?
C1 C2 C3 C4 . . . . 0.2(2) ?
C2 C3 C4 C5 . . . . -0.4(3) ?
C3 C4 C5 C6 . . . . 0.2(3) ?
C4 C5 C6 C1 . . . . 0.2(2) ?
C2 C1 C6 C5 . . . . -0.5(2) ?
P1 C1 C6 C5 . . . . 177.38(12) ?
C1 P1 C7 C12 . . . . 105.58(12) ?
C13 P1 C7 C12 . . . . -1.49(13) ?
Ru1 P1 C7 C12 . . . . -126.62(11) ?
C1 P1 C7 C8 . . . . -71.82(11) ?
C13 P1 C7 C8 . . . . -178.89(10) ?
Ru1 P1 C7 C8 . . . . 55.97(11) ?
C12 C7 C8 C9 . . . . 0.1(2) ?
P1 C7 C8 C9 . . . . 177.66(12) ?
C7 C8 C9 C10 . . . . 0.2(2) ?
C8 C9 C10 C11 . . . . 0.0(2) ?
C9 C10 C11 C12 . . . . -0.5(2) ?
C10 C11 C12 C7 . . . . 0.9(2) ?
C8 C7 C12 C11 . . . . -0.6(2) ?
P1 C7 C12 C11 . . . . -178.00(12) ?
C20 P2 C13 P1 . . . . -82.77(8) ?
C14 P2 C13 P1 . . . . 169.33(7) ?
Ru2 P2 C13 P1 . . . . 45.19(7) ?
C7 P1 C13 P2 . . . . -144.34(7) ?
C1 P1 C13 P2 . . . . 113.03(7) ?
Ru1 P1 C13 P2 . . . . -18.98(8) ?
C20 P2 C14 C19 . . . . -3.77(13) ?
C13 P2 C14 C19 . . . . 104.96(12) ?
Ru2 P2 C14 C19 . . . . -136.22(10) ?
C20 P2 C14 C15 . . . . 176.58(10) ?
C13 P2 C14 C15 . . . . -74.70(11) ?
Ru2 P2 C14 C15 . . . . 44.12(11) ?
C19 C14 C15 C16 . . . . -0.4(2) ?
P2 C14 C15 C16 . . . . 179.29(11) ?
C14 C15 C16 C17 . . . . 1.0(2) ?
C15 C16 C17 C18 . . . . -1.1(2) ?
C16 C17 C18 C19 . . . . 0.4(2) ?
C17 C18 C19 C14 . . . . 0.3(2) ?
C15 C14 C19 C18 . . . . -0.3(2) ?
P2 C14 C19 C18 . . . . -179.92(12) ?
C14 P2 C20 C25 . . . . 104.89(11) ?
C13 P2 C20 C25 . . . . 0.13(12) ?
Ru2 P2 C20 C25 . . . . -122.92(10) ?
C14 P2 C20 C21 . . . . -78.47(11) ?
C13 P2 C20 C21 . . . . 176.78(10) ?
Ru2 P2 C20 C21 . . . . 53.72(11) ?
C25 C20 C21 C22 . . . . 1.89(19) ?
P2 C20 C21 C22 . . . . -174.86(10) ?
C20 C21 C22 C23 . . . . -0.6(2) ?
C21 C22 C23 C24 . . . . -0.8(2) ?
C22 C23 C24 C25 . . . . 1.0(2) ?
C23 C24 C25 C20 . . . . 0.3(2) ?
C21 C20 C25 C24 . . . . -1.72(19) ?
P2 C20 C25 C24 . . . . 174.92(10) ?
C38 As1 C26 C27 . . . . 114.32(11) ?
C32 As1 C26 C27 . . . . -141.72(11) ?
Ru3 As1 C26 C27 . . . . -10.35(12) ?
C38 As1 C26 C31 . . . . -68.20(11) ?
C32 As1 C26 C31 . . . . 35.76(11) ?
Ru3 As1 C26 C31 . . . . 167.14(9) ?
C31 C26 C27 C28 . . . . 0.1(2) ?
As1 C26 C27 C28 . . . . 177.59(10) ?
C26 C27 C28 C29 . . . . 0.2(2) ?
C53 O10 C29 C28 . . . . 4.6(2) ?
C53 O10 C29 C30 . . . . -176.87(13) ?
C27 C28 C29 O10 . . . . 177.70(13) ?
C27 C28 C29 C30 . . . . -0.8(2) ?
O10 C29 C30 C31 . . . . -177.59(13) ?
C28 C29 C30 C31 . . . . 1.0(2) ?
C29 C30 C31 C26 . . . . -0.7(2) ?
C27 C26 C31 C30 . . . . 0.2(2) ?
As1 C26 C31 C30 . . . . -177.39(11) ?
C38 As1 C32 C37 . . . . 14.58(12) ?
C26 As1 C32 C37 . . . . -88.89(11) ?
Ru3 As1 C32 C37 . . . . 144.83(9) ?
C38 As1 C32 C33 . . . . -175.94(10) ?
C26 As1 C32 C33 . . . . 80.59(10) ?
Ru3 As1 C32 C33 . . . . -45.69(11) ?
C37 C32 C33 C34 . . . . 2.24(19) ?
As1 C32 C33 C34 . . . . -167.71(10) ?
C32 C33 C34 C35 . . . . -0.5(2) ?
C54 O11 C35 C36 . . . . 1.7(2) ?
C54 O11 C35 C34 . . . . -177.78(13) ?
C33 C34 C35 O11 . . . . 177.50(12) ?
C33 C34 C35 C36 . . . . -2.0(2) ?
O11 C35 C36 C37 . . . . -176.82(13) ?
C34 C35 C36 C37 . . . . 2.6(2) ?
C33 C32 C37 C36 . . . . -1.58(19) ?
As1 C32 C37 C36 . . . . 167.77(10) ?
C35 C36 C37 C32 . . . . -0.8(2) ?
C32 As1 C38 C43 . . . . -127.57(10) ?
C26 As1 C38 C43 . . . . -27.52(11) ?
Ru3 As1 C38 C43 . . . . 97.48(10) ?
C32 As1 C38 C39 . . . . 55.80(11) ?
C26 As1 C38 C39 . . . . 155.86(11) ?
Ru3 As1 C38 C39 . . . . -79.15(11) ?
C43 C38 C39 C40 . . . . 2.7(2) ?
As1 C38 C39 C40 . . . . 179.41(11) ?
C38 C39 C40 C41 . . . . -2.0(2) ?
C55 O12 C41 C40 . . . . -2.6(2) ?
C55 O12 C41 C42 . . . . 177.35(13) ?
C39 C40 C41 O12 . . . . 179.11(13) ?
C39 C40 C41 C42 . . . . -0.8(2) ?
O12 C41 C42 C43 . . . . -177.09(12) ?
C40 C41 C42 C43 . . . . 2.8(2) ?
C41 C42 C43 C38 . . . . -2.08(19) ?
C39 C38 C43 C42 . . . . -0.68(19) ?
As1 C38 C43 C42 . . . . -177.38(10) ?
C56 Cl1 C56 Cl1 2_765 . . 2_765 0.0 ?
